data_7703918
loop_
_publ_author_name
'Chen, Jia-Tao'
'Zhao, Xin-Hua'
'Zhang, Yuan-Zhu'

_publ_section_title
;
 Manipulating the spin crossover behavior in a series of
 {FeFe<sup>II</sup>} complexes.
;
_journal_issue 18
_journal_name_full 'Dalton transactions (Cambridge, England : 2003)'
_journal_page_first 5949
_journal_page_last 5956
_journal_paper_doi 10.1039/d0dt00016g
_journal_volume 49
_journal_year 2020
_chemical_formula_moiety 'C66 H66 B2 Fe3 N22, 3[CH3OH], 2[CH2Cl2]'
_chemical_formula_sum 'C71 H82 B2 Cl4 Fe3 N22 O3'
_chemical_formula_weight 1622.55
_space_group_crystal_system monoclinic
_space_group_IT_number 15
_space_group_name_Hall '-C 2yc'
_space_group_name_H-M_alt 'C 1 2/c 1'
_atom_sites_solution_hydrogens mixed
_atom_sites_solution_primary dual
_audit_creation_date 2020-03-17
_audit_creation_method
;
Olex2 1.2
(compiled 2018.05.29 svn.r3508 for OlexSys, GUI svn.r5506)
;
_audit_update_record
;
2020-03-27 deposited with the CCDC.	2020-04-01 downloaded from the CCDC.
;
_cell_angle_alpha 90
_cell_angle_beta 113.627(9)
_cell_angle_gamma 90
_cell_formula_units_Z 4
_cell_length_a 18.936(6)
_cell_length_b 20.261(6)
_cell_length_c 23.361(5)
_cell_measurement_reflns_used 7054
_cell_measurement_temperature 300(2)
_cell_measurement_theta_max 24.563
_cell_measurement_theta_min 2.348
_cell_volume 8211(4)
_computing_cell_refinement 'SAINT V8.38A (?, 2016)'
_computing_data_collection 'Bruker APEX3'
_computing_data_reduction 'SAINT V8.38A (?, 2016)'
_computing_molecular_graphics 'Olex2 (Dolomanov et al., 2009)'
_computing_publication_material 'Olex2 (Dolomanov et al., 2009)'
_computing_structure_refinement 'XL (Sheldrick, 2008)'
_computing_structure_solution 'ShelXT (Sheldrick, 2015)'
_diffrn_ambient_temperature 300.02
_diffrn_measured_fraction_theta_full 0.994
_diffrn_measured_fraction_theta_max 0.994
_diffrn_measurement_device_type 'Bruker APEX-II CCD'
_diffrn_measurement_method '\f and \w scans'
_diffrn_radiation_type MoK\a
_diffrn_radiation_wavelength 0.71073
_diffrn_reflns_av_R_equivalents 0.0933
_diffrn_reflns_av_unetI/netI 0.0825
_diffrn_reflns_Laue_measured_fraction_full 0.994
_diffrn_reflns_Laue_measured_fraction_max 0.994
_diffrn_reflns_limit_h_max 22
_diffrn_reflns_limit_h_min -22
_diffrn_reflns_limit_k_max 20
_diffrn_reflns_limit_k_min -23
_diffrn_reflns_limit_l_max 27
_diffrn_reflns_limit_l_min -25
_diffrn_reflns_number 25887
_diffrn_reflns_point_group_measured_fraction_full 0.994
_diffrn_reflns_point_group_measured_fraction_max 0.994
_diffrn_reflns_theta_full 24.792
_diffrn_reflns_theta_max 24.792
_diffrn_reflns_theta_min 2.224
_diffrn_standards_number 0
_exptl_absorpt_coefficient_mu 0.711
_exptl_absorpt_correction_T_max 0.7451
_exptl_absorpt_correction_T_min 0.6321
_exptl_absorpt_correction_type multi-scan
_exptl_absorpt_process_details
'SADABS-2016/2 (Bruker,2016/2) was used for absorption correction. wR2(int) was 0.1565 before and 0.0737 after correction. The Ratio of minimum to maximum transmission is 0.8483. The \l/2 correction factor is Not present.'
_exptl_crystal_colour 'dark red'
_exptl_crystal_colour_modifier dark
_exptl_crystal_colour_primary red
_exptl_crystal_density_diffrn 1.312
_exptl_crystal_description block
_exptl_crystal_F_000 3368
_exptl_crystal_size_max 0.2
_exptl_crystal_size_mid 0.15
_exptl_crystal_size_min 0.12
_refine_diff_density_max 0.554
_refine_diff_density_min -0.610
_refine_diff_density_rms 0.075
_refine_ls_extinction_method none
_refine_ls_goodness_of_fit_ref 1.034
_refine_ls_hydrogen_treatment mixed
_refine_ls_matrix_type full
_refine_ls_number_parameters 470
_refine_ls_number_reflns 7032
_refine_ls_number_restraints 83
_refine_ls_restrained_S_all 1.037
_refine_ls_R_factor_all 0.1053
_refine_ls_R_factor_gt 0.0704
_refine_ls_shift/su_max 0.001
_refine_ls_shift/su_mean 0.000
_refine_ls_structure_factor_coef Fsqd
_refine_ls_weighting_details 'w=1/[\s^2^(Fo^2^)+(0.0937P)^2^+16.2862P] where P=(Fo^2^+2Fc^2^)/3'
_refine_ls_weighting_scheme calc
_refine_ls_wR_factor_gt 0.1792
_refine_ls_wR_factor_ref 0.1948
_reflns_Friedel_coverage 0.000
_reflns_number_gt 4840
_reflns_number_total 7032
_reflns_threshold_expression 'I > 2\s(I)'
_cod_data_source_file d0dt00016g2.cif
_cod_data_source_block Tp3Me_300K
_cod_depositor_comments 'Adding full bibliography for 7703915--7703920.cif.'
_cod_database_code 7703918
_shelx_shelxl_version_number 2014/7
_shelx_space_group_comment
;
The symmetry employed for this shelxl refinement is uniquely defined
by the following loop, which should always be used as a source of
symmetry information in preference to the above space-group names.
They are only intended as comments.
;
_olex2_refinement_description
;
1. Fixed Uiso
 At 1.2 times of:
  All C(H) groups, All C(H,H) groups, All C(H,H,H,H) groups
 At 1.5 times of:
  All C(H,H,H) groups
2. Rigid bond restraints
 C11, C16, C17, C8, C9, C10
 with sigma for 1-2 distances of 0.02 and sigma for 1-3 distances of 0.02
 C14, C13, C12, C11, C16, C15
 with sigma for 1-2 distances of 0.02 and sigma for 1-3 distances of 0.02
3. Uiso/Uaniso restraints and constraints
Uanis(C11) \\sim Ueq, Uanis(C16) \\sim Ueq, Uanis(C17) \\sim Ueq, Uanis(C8)
\\sim Ueq, Uanis(C9) \\sim Ueq, Uanis(C10) \\sim Ueq: with sigma of 0.02 and
sigma for terminal atoms of 0.04
Uanis(C14) \\sim Ueq, Uanis(C13) \\sim Ueq, Uanis(C12) \\sim Ueq, Uanis(C11)
\\sim Ueq, Uanis(C16) \\sim Ueq, Uanis(C15) \\sim Ueq: with sigma of 0.02 and
sigma for terminal atoms of 0.04
4. Others
 Sof(H7BC)=Sof(H7BD)=Sof(C17)=Sof(H17)=Sof(C8)=Sof(C9)=Sof(H9)=Sof(C10)=
 Sof(H10)=Sof(C11)=Sof(C16)=Sof(C15)=Sof(H15)=Sof(C14)=Sof(H14)=Sof(C13)=
 Sof(H13)=Sof(C12)=Sof(H12)=1-FVAR(1)
 Sof(H7AA)=Sof(H7AB)=Sof(C9A)=Sof(H9A)=Sof(C8A)=Sof(C17A)=Sof(H17A)=Sof(C16A)=
 Sof(H16A)=Sof(C15A)=Sof(C10A)=Sof(C11A)=Sof(H11A)=Sof(C12A)=Sof(H12A)=
 Sof(C13A)=Sof(H13A)=Sof(C14A)=Sof(H14A)=FVAR(1)
5.a Secondary CH2 refined with riding coordinates:
 C6(H6A,H6B), C18(H18A,H18B), C7(H7AA,H7AB), C7(H7BC,H7BD)
5.b Aromatic/amide H refined with riding coordinates:
 C1(H1), C2(H2), C4(H4), C22(H22), C3(H3), C23(H23), C30(H30), C26(H26),
 C31(H31), C27(H27), C9A(H9A), C17A(H17A), C16A(H16A), C11A(H11A), C12A(H12A),
 C13A(H13A), C14A(H14A), C17(H17), C9(H9), C10(H10), C15(H15), C14(H14),
 C13(H13), C12(H12)
5.c Naphthalene refined as free rotating group:
 C9A(C8A,C17A,C16A,C15A,C10A,C11A,C12A,C13A,C14A), C17(C8,C9,C10,C11,C16,C15,
 C14,C13,C12)
5.d Idealised Me refined as rotating group:
 C25(H25A,H25B,H25C), C33(H33A,H33B,H33C), C29(H29A,H29B,H29C)
;
_olex2_submission_special_instructions 'No special instructions were received'

loop_
_space_group_symop_operation_xyz
'x, y, z'
'-x, y, -z+1/2'
'x+1/2, y+1/2, z'
'-x+1/2, y+1/2, -z+1/2'
'-x, -y, -z'
'x, -y, z-1/2'
'-x+1/2, -y+1/2, -z'
'x+1/2, -y+1/2, z-1/2'

loop_
_atom_site_label
_atom_site_type_symbol
_atom_site_fract_x
_atom_site_fract_y
_atom_site_fract_z
_atom_site_U_iso_or_equiv
_atom_site_adp_type
_atom_site_occupancy
_atom_site_site_symmetry_order
_atom_site_calc_flag
_atom_site_refinement_flags_posn
_atom_site_refinement_flags_adp
_atom_site_refinement_flags_occupancy
_atom_site_disorder_assembly
_atom_site_disorder_group
Fe1 Fe 0.5000 0.56567(4) 0.7500 0.0384(2) Uani 1 2 d S T P . .
Fe2 Fe 0.31860(4) 0.38714(3) 0.63095(3) 0.0513(2) Uani 1 1 d . . . . .
N3 N 0.42712(19) 0.49728(17) 0.70584(15) 0.0410(8) Uani 1 1 d . . . . .
N1 N 0.5460(2) 0.56807(16) 0.68712(14) 0.0449(9) Uani 1 1 d . . . . .
N11 N 0.4021(2) 0.31938(19) 0.64927(17) 0.0577(10) Uani 1 1 d . . . . .
N10 N 0.3846(3) 0.2549(2) 0.65881(18) 0.0657(12) Uani 1 1 d . . . . .
N2 N 0.5800(2) 0.63897(18) 0.78848(15) 0.0561(10) Uani 1 1 d . . . . .
N9 N 0.2413(2) 0.3235(2) 0.57295(18) 0.0647(11) Uani 1 1 d . . . . .
N7 N 0.2947(2) 0.3487(2) 0.70156(17) 0.0672(12) Uani 1 1 d . . . . .
C24 C 0.4754(3) 0.3182(2) 0.6551(2) 0.0585(13) Uani 1 1 d . . . . .
C1 C 0.5167(3) 0.5418(2) 0.62892(18) 0.0504(11) Uani 1 1 d . . . . .
H1 H 0.4680 0.5227 0.6139 0.061 Uiso 1 1 calc R . . . .
N6 N 0.2929(3) 0.2808(2) 0.70477(19) 0.0760(14) Uani 1 1 d . . . . .
N8 N 0.2444(3) 0.2597(2) 0.59182(19) 0.0737(13) Uani 1 1 d . . . . .
C19 C 0.3883(2) 0.4536(2) 0.68101(19) 0.0454(10) Uani 1 1 d . . . . .
C25 C 0.5178(3) 0.3752(3) 0.6486(3) 0.0706(15) Uani 1 1 d . . . . .
H25A H 0.4877 0.3980 0.6105 0.106 Uiso 1 1 calc GR . . . .
H25B H 0.5656 0.3610 0.6474 0.106 Uiso 1 1 calc GR . . . .
H25C H 0.5281 0.4043 0.6834 0.106 Uiso 1 1 calc GR . . . .
N4 N 0.3576(3) 0.4443(2) 0.5259(2) 0.0770(13) Uani 1 1 d . . . . .
C2 C 0.5578(3) 0.5426(3) 0.5911(2) 0.0635(13) Uani 1 1 d . . . . .
H2 H 0.5367 0.5242 0.5513 0.076 Uiso 1 1 calc R . . . .
C5 C 0.6153(3) 0.5964(2) 0.7066(2) 0.0582(13) Uani 1 1 d . . . . .
C4 C 0.6584(4) 0.5987(3) 0.6705(3) 0.0817(18) Uani 1 1 d . . . . .
H4 H 0.7064 0.6191 0.6856 0.098 Uiso 1 1 calc R . . . .
C20 C 0.3417(3) 0.4223(2) 0.5642(2) 0.0546(12) Uani 1 1 d . . . . .
C22 C 0.4472(4) 0.2166(3) 0.6696(2) 0.0791(17) Uani 1 1 d . . . . .
H22 H 0.4500 0.1714 0.6770 0.095 Uiso 1 1 calc R . . . .
C3 C 0.6288(4) 0.5706(3) 0.6126(3) 0.0811(18) Uani 1 1 d . . . . .
H3 H 0.6572 0.5707 0.5880 0.097 Uiso 1 1 calc R . . . .
C32 C 0.1843(3) 0.3273(3) 0.5156(2) 0.0779(17) Uani 1 1 d . . . . .
C23 C 0.5038(4) 0.2536(3) 0.6681(2) 0.0764(16) Uani 1 1 d . . . . .
H23 H 0.5531 0.2395 0.6744 0.092 Uiso 1 1 calc R . . . .
C21 C 0.2427(3) 0.4550(3) 0.6157(2) 0.0738(16) Uani 1 1 d . . . . .
C6 C 0.6457(3) 0.6212(3) 0.7725(2) 0.0706(16) Uani 1 1 d . . . . .
H6A H 0.6767 0.5873 0.8007 0.085 Uiso 1 1 calc R . . . .
H6B H 0.6781 0.6596 0.7767 0.085 Uiso 1 1 calc R . . . .
C28 C 0.2825(3) 0.3719(3) 0.7501(2) 0.0759(17) Uani 1 1 d . . . . .
C18 C 0.5412(4) 0.7008(2) 0.7545(2) 0.083(2) Uani 1 1 d . . . . .
H18A H 0.5670 0.7393 0.7784 0.100 Uiso 1 1 calc R . . . .
H18B H 0.5446 0.7028 0.7142 0.100 Uiso 1 1 calc R . . . .
N5 N 0.1987(3) 0.4972(4) 0.6091(3) 0.116(2) Uani 1 1 d . . . . .
C33 C 0.1623(4) 0.3888(4) 0.4782(3) 0.102(2) Uani 1 1 d . . . . .
H33A H 0.1540 0.4234 0.5030 0.153 Uiso 1 1 calc GR . . . .
H33B H 0.1157 0.3815 0.4418 0.153 Uiso 1 1 calc GR . . . .
H33C H 0.2028 0.4014 0.4657 0.153 Uiso 1 1 calc GR . . . .
C29 C 0.2819(4) 0.4443(4) 0.7634(3) 0.098(2) Uani 1 1 d . . . . .
H29A H 0.3325 0.4622 0.7737 0.148 Uiso 1 1 calc GR . . . .
H29B H 0.2673 0.4506 0.7979 0.148 Uiso 1 1 calc GR . . . .
H29C H 0.2457 0.4663 0.7271 0.148 Uiso 1 1 calc GR . . . .
C30 C 0.1906(4) 0.2250(3) 0.5475(3) 0.087(2) Uani 1 1 d . . . . .
H30 H 0.1810 0.1802 0.5495 0.105 Uiso 1 1 calc R . . . .
C26 C 0.2803(4) 0.2634(4) 0.7546(3) 0.090(2) Uani 1 1 d . . . . .
H26 H 0.2778 0.2205 0.7677 0.107 Uiso 1 1 calc R . . . .
C31 C 0.1525(4) 0.2651(4) 0.4996(3) 0.094(2) Uani 1 1 d . . . . .
H31 H 0.1122 0.2533 0.4623 0.113 Uiso 1 1 calc R . . . .
C27 C 0.2717(4) 0.3194(5) 0.7831(3) 0.106(3) Uani 1 1 d . . . . .
H27 H 0.2605 0.3218 0.8183 0.127 Uiso 1 1 calc R . . . .
B1 B 0.3059(4) 0.2391(4) 0.6559(3) 0.076(2) Uani 1 1 d . . . . .
C7 C 0.6085(3) 0.6478(2) 0.85872(19) 0.0634(14) Uani 1 1 d . . . . .
H7AA H 0.6205 0.6045 0.8780 0.076 Uiso 0.621(9) 1 calc R . . A 1
H7AB H 0.5665 0.6657 0.8677 0.076 Uiso 0.621(9) 1 calc R . . A 1
H7BC H 0.5640 0.6516 0.8692 0.076 Uiso 0.379(9) 1 calc R . . A 2
H7BD H 0.6361 0.6082 0.8788 0.076 Uiso 0.379(9) 1 calc R . . A 2
C9A C 0.6652(4) 0.7584(4) 0.8994(4) 0.080(4) Uani 0.621(9) 1 d . . . A 1
H9A H 0.6146 0.7725 0.8880 0.096 Uiso 0.621(9) 1 calc R . . A 1
C8A C 0.6803(5) 0.6929(3) 0.8908(5) 0.075(5) Uani 0.621(9) 1 d G . . A 1
C17A C 0.7559(5) 0.6718(3) 0.9079(4) 0.091(4) Uani 0.621(9) 1 d G . . A 1
H17A H 0.7660 0.6279 0.9021 0.110 Uiso 0.621(9) 1 calc R . . A 1
C16A C 0.8164(4) 0.7162(3) 0.9337(4) 0.106(5) Uani 0.621(9) 1 d G . . A 1
H16A H 0.8669 0.7021 0.9451 0.127 Uiso 0.621(9) 1 calc R . . A 1
C15A C 0.8013(3) 0.7817(3) 0.9423(2) 0.085(4) Uani 0.621(9) 1 d G . . A 1
C10A C 0.7257(4) 0.8029(3) 0.9252(3) 0.086(4) Uani 0.621(9) 1 d G . . A 1
C11A C 0.7106(5) 0.8684(3) 0.9338(3) 0.109(5) Uani 0.621(9) 1 d G . . A 1
H11A H 0.6601 0.8825 0.9224 0.131 Uiso 0.621(9) 1 calc R . . A 1
C12A C 0.7711(6) 0.9128(3) 0.9595(3) 0.131(6) Uani 0.621(9) 1 d G . . A 1
H12A H 0.7610 0.9567 0.9653 0.157 Uiso 0.621(9) 1 calc R . . A 1
C13A C 0.8467(5) 0.8917(4) 0.9767(4) 0.109(5) Uani 0.621(9) 1 d G . . A 1
H13A H 0.8871 0.9215 0.9939 0.131 Uiso 0.621(9) 1 calc R . . A 1
C14A C 0.8618(4) 0.8262(4) 0.9680(3) 0.114(5) Uani 0.621(9) 1 d G . . A 1
H14A H 0.9123 0.8121 0.9795 0.137 Uiso 0.621(9) 1 calc R . . A 1
C17 C 0.7392(7) 0.6957(5) 0.9052(8) 0.083(6) Uani 0.379(9) 1 d . U . A 2
H17 H 0.7570 0.6540 0.9009 0.099 Uiso 0.379(9) 1 calc R . . A 2
C8 C 0.6606(7) 0.7067(7) 0.8863(9) 0.067(6) Uani 0.379(9) 1 d G U . A 2
C9 C 0.6340(6) 0.7690(8) 0.8927(9) 0.083(6) Uani 0.379(9) 1 d G U . A 2
H9 H 0.5814 0.7764 0.8800 0.099 Uiso 0.379(9) 1 calc R . . A 2
C10 C 0.6859(6) 0.8203(6) 0.9181(7) 0.105(7) Uani 0.379(9) 1 d G U . A 2
H10 H 0.6681 0.8620 0.9224 0.126 Uiso 0.379(9) 1 calc R . . A 2
C11 C 0.7645(6) 0.8093(5) 0.9371(5) 0.098(6) Uani 0.379(9) 1 d G U . A 2
C16 C 0.7911(6) 0.7470(5) 0.9306(5) 0.103(7) Uani 0.379(9) 1 d G U . A 2
C15 C 0.8697(6) 0.7360(7) 0.9496(6) 0.114(6) Uani 0.379(9) 1 d G U . A 2
H15 H 0.8875 0.6943 0.9453 0.137 Uiso 0.379(9) 1 calc R . . A 2
C14 C 0.9217(6) 0.7873(8) 0.9750(6) 0.132(8) Uani 0.379(9) 1 d G U . A 2
H14 H 0.9742 0.7799 0.9877 0.159 Uiso 0.379(9) 1 calc R . . A 2
C13 C 0.8950(7) 0.8496(7) 0.9814(6) 0.108(7) Uani 0.379(9) 1 d G U . A 2
H13 H 0.9298 0.8839 0.9984 0.129 Uiso 0.379(9) 1 calc R . . A 2
C12 C 0.8164(8) 0.8606(6) 0.9625(6) 0.114(7) Uani 0.379(9) 1 d G U . A 2
H12 H 0.7986 0.9023 0.9668 0.136 Uiso 0.379(9) 1 calc R . . A 2
H1A H 0.311(3) 0.177(3) 0.664(2) 0.078(15) Uiso 1 1 d . . . . .

loop_
_atom_site_aniso_label
_atom_site_aniso_U_11
_atom_site_aniso_U_22
_atom_site_aniso_U_33
_atom_site_aniso_U_23
_atom_site_aniso_U_13
_atom_site_aniso_U_12
Fe1 0.0571(5) 0.0341(4) 0.0215(4) 0.000 0.0132(3) 0.000
Fe2 0.0521(4) 0.0683(5) 0.0319(3) -0.0087(3) 0.0151(3) -0.0185(3)
N3 0.0439(19) 0.047(2) 0.0300(17) -0.0026(15) 0.0128(15) 0.0015(17)
N1 0.064(2) 0.0430(19) 0.0274(17) -0.0018(14) 0.0177(16) -0.0067(17)
N11 0.069(3) 0.055(2) 0.039(2) -0.0018(16) 0.0115(18) -0.022(2)
N10 0.083(3) 0.062(3) 0.042(2) 0.0001(18) 0.015(2) -0.027(2)
N2 0.090(3) 0.050(2) 0.0276(18) -0.0093(15) 0.0229(19) -0.021(2)
N9 0.059(2) 0.083(3) 0.040(2) -0.0105(19) 0.0076(18) -0.023(2)
N7 0.065(3) 0.100(4) 0.036(2) -0.012(2) 0.0192(19) -0.025(2)
C24 0.061(3) 0.065(3) 0.039(2) -0.007(2) 0.009(2) -0.010(3)
C1 0.070(3) 0.048(2) 0.030(2) -0.0026(17) 0.017(2) -0.004(2)
N6 0.096(3) 0.082(3) 0.049(2) 0.001(2) 0.028(2) -0.048(3)
N8 0.085(3) 0.074(3) 0.050(2) -0.003(2) 0.014(2) -0.040(2)
C19 0.045(2) 0.058(3) 0.032(2) -0.0001(19) 0.0151(19) -0.002(2)
C25 0.059(3) 0.075(4) 0.082(4) -0.014(3) 0.033(3) -0.009(3)
N4 0.101(4) 0.084(3) 0.051(3) 0.001(2) 0.035(3) -0.016(3)
C2 0.092(4) 0.066(3) 0.037(2) -0.005(2) 0.031(3) -0.008(3)
C5 0.084(3) 0.056(3) 0.038(2) -0.006(2) 0.027(2) -0.028(3)
C4 0.106(5) 0.092(4) 0.059(3) -0.015(3) 0.046(3) -0.049(4)
C20 0.064(3) 0.060(3) 0.036(2) -0.007(2) 0.016(2) -0.018(2)
C22 0.101(5) 0.061(3) 0.052(3) 0.007(2) 0.005(3) -0.001(4)
C3 0.121(5) 0.085(4) 0.059(3) -0.007(3) 0.058(3) -0.030(4)
C32 0.069(3) 0.106(5) 0.045(3) -0.009(3) 0.009(3) -0.028(3)
C23 0.078(4) 0.071(4) 0.059(3) -0.001(3) 0.005(3) -0.001(3)
C21 0.065(4) 0.107(5) 0.047(3) -0.011(3) 0.020(3) -0.016(3)
C6 0.090(4) 0.079(4) 0.045(3) -0.017(2) 0.029(3) -0.045(3)
C28 0.064(3) 0.118(5) 0.047(3) -0.016(3) 0.024(3) -0.027(3)
C18 0.168(6) 0.036(2) 0.041(3) -0.002(2) 0.037(4) -0.022(3)
N5 0.077(4) 0.146(6) 0.110(5) -0.013(4) 0.020(3) 0.028(4)
C33 0.089(5) 0.119(6) 0.066(4) -0.003(4) -0.001(3) -0.011(4)
C29 0.096(5) 0.151(7) 0.066(4) -0.019(4) 0.051(4) 0.001(4)
C30 0.097(4) 0.091(4) 0.059(3) -0.011(3) 0.016(3) -0.052(4)
C26 0.099(5) 0.120(5) 0.050(3) 0.000(3) 0.031(3) -0.051(4)
C31 0.091(4) 0.124(5) 0.058(4) -0.023(4) 0.018(3) -0.059(4)
C27 0.097(5) 0.185(8) 0.052(3) 0.003(4) 0.047(3) -0.051(5)
B1 0.096(5) 0.080(5) 0.044(3) 0.002(3) 0.018(3) -0.041(4)
C7 0.100(4) 0.061(3) 0.027(2) -0.0088(19) 0.023(2) -0.028(3)
C9A 0.134(10) 0.068(8) 0.044(6) -0.026(5) 0.041(6) -0.048(7)
C8A 0.133(12) 0.063(6) 0.032(7) -0.017(5) 0.036(7) -0.018(8)
C17A 0.110(9) 0.090(8) 0.048(6) -0.014(6) 0.004(6) -0.026(7)
C16A 0.098(9) 0.153(12) 0.038(6) -0.003(6) -0.003(6) -0.034(9)
C15A 0.136(11) 0.077(8) 0.034(5) -0.006(5) 0.025(6) -0.045(8)
C10A 0.110(11) 0.104(10) 0.039(6) -0.010(6) 0.026(6) -0.042(8)
C11A 0.180(13) 0.074(7) 0.075(7) -0.028(6) 0.052(8) -0.050(8)
C12A 0.209(16) 0.107(10) 0.071(8) -0.034(7) 0.049(10) -0.078(11)
C13A 0.155(13) 0.099(10) 0.060(7) -0.004(7) 0.030(8) -0.072(9)
C14A 0.125(12) 0.130(12) 0.062(7) -0.027(7) 0.012(8) -0.055(10)
C17 0.081(10) 0.111(12) 0.064(11) 0.012(9) 0.038(9) -0.021(9)
C8 0.090(9) 0.075(11) 0.032(9) 0.008(8) 0.020(8) -0.028(9)
C9 0.121(11) 0.071(10) 0.055(10) -0.019(8) 0.033(9) -0.030(8)
C10 0.143(13) 0.081(11) 0.088(12) -0.045(10) 0.043(11) -0.035(10)
C11 0.113(12) 0.130(13) 0.041(9) 0.003(9) 0.019(10) -0.043(10)
C16 0.112(11) 0.133(13) 0.075(13) -0.002(11) 0.049(10) -0.041(10)
C15 0.102(11) 0.136(12) 0.084(11) -0.003(10) 0.017(10) -0.044(10)
C14 0.121(12) 0.165(14) 0.107(14) -0.013(12) 0.042(11) -0.040(10)
C13 0.131(12) 0.123(13) 0.059(10) -0.018(10) 0.027(10) -0.057(11)
C12 0.154(14) 0.134(14) 0.064(11) -0.011(11) 0.055(11) -0.046(11)

loop_
_atom_type_symbol
_atom_type_description
_atom_type_scat_dispersion_real
_atom_type_scat_dispersion_imag
_atom_type_scat_source
B B 0.0013 0.0007 'International Tables Vol C Tables 4.2.6.8 and 6.1.1.4'
C C 0.0033 0.0016 'International Tables Vol C Tables 4.2.6.8 and 6.1.1.4'
Cl Cl 0.1484 0.1585 'International Tables Vol C Tables 4.2.6.8 and 6.1.1.4'
Fe Fe 0.3463 0.8444 'International Tables Vol C Tables 4.2.6.8 and 6.1.1.4'
H H 0.0000 0.0000 'International Tables Vol C Tables 4.2.6.8 and 6.1.1.4'
N N 0.0061 0.0033 'International Tables Vol C Tables 4.2.6.8 and 6.1.1.4'
O O 0.0106 0.0060 'International Tables Vol C Tables 4.2.6.8 and 6.1.1.4'

loop_
_geom_angle_atom_site_label_1
_geom_angle_atom_site_label_2
_geom_angle_atom_site_label_3
_geom_angle
_geom_angle_site_symmetry_1
_geom_angle_site_symmetry_3
_geom_angle_publ_flag
N3 Fe1 N3 88.6(2) 2_656 . ?
N3 Fe1 N1 93.10(14) . . ?
N3 Fe1 N1 88.92(14) . 2_656 ?
N3 Fe1 N1 88.92(14) 2_656 . ?
N3 Fe1 N1 93.09(14) 2_656 2_656 ?
N3 Fe1 N2 173.83(14) . . ?
N3 Fe1 N2 92.37(15) . 2_656 ?
N3 Fe1 N2 173.83(14) 2_656 2_656 ?
N3 Fe1 N2 92.37(15) 2_656 . ?
N1 Fe1 N1 177.2(2) . 2_656 ?
N1 Fe1 N2 80.83(14) 2_656 2_656 ?
N1 Fe1 N2 97.11(15) . 2_656 ?
N1 Fe1 N2 97.11(15) 2_656 . ?
N1 Fe1 N2 80.83(14) . . ?
N2 Fe1 N2 87.3(2) . 2_656 ?
N11 Fe2 N9 90.18(17) . . ?
N11 Fe2 N7 88.71(18) . . ?
N9 Fe2 N7 87.86(17) . . ?
C19 Fe2 N11 93.40(17) . . ?
C19 Fe2 N9 175.12(18) . . ?
C19 Fe2 N7 95.54(17) . . ?
C20 Fe2 N11 90.61(19) . . ?
C20 Fe2 N9 91.82(18) . . ?
C20 Fe2 N7 179.2(2) . . ?
C20 Fe2 C19 84.82(18) . . ?
C21 Fe2 N11 177.2(2) . . ?
C21 Fe2 N9 92.6(2) . . ?
C21 Fe2 N7 91.8(2) . . ?
C21 Fe2 C19 83.8(2) . . ?
C21 Fe2 C20 88.9(2) . . ?
C19 N3 Fe1 175.0(3) . . ?
C1 N1 Fe1 127.4(3) . . ?
C5 N1 Fe1 115.0(3) . . ?
C5 N1 C1 117.5(4) . . ?
N10 N11 Fe2 117.4(3) . . ?
C24 N11 Fe2 136.8(3) . . ?
C24 N11 N10 105.8(4) . . ?
N11 N10 B1 119.4(5) . . ?
C22 N10 N11 108.8(5) . . ?
C22 N10 B1 131.8(5) . . ?
C6 N2 Fe1 105.1(3) . . ?
C6 N2 C18 110.5(4) . . ?
C6 N2 C7 109.3(4) . . ?
C18 N2 Fe1 104.6(3) . . ?
C18 N2 C7 111.0(4) . . ?
C7 N2 Fe1 116.0(3) . . ?
N8 N9 Fe2 117.8(3) . . ?
C32 N9 Fe2 135.3(4) . . ?
C32 N9 N8 106.9(4) . . ?
N6 N7 Fe2 116.4(3) . . ?
C28 N7 Fe2 136.8(4) . . ?
C28 N7 N6 106.8(5) . . ?
N11 C24 C25 124.8(5) . . ?
N11 C24 C23 109.2(5) . . ?
C23 C24 C25 125.9(5) . . ?
N1 C1 C2 121.6(4) . . ?
N7 N6 B1 119.9(4) . . ?
C26 N6 N7 109.2(5) . . ?
C26 N6 B1 130.9(6) . . ?
N9 N8 B1 119.3(4) . . ?
C30 N8 N9 109.4(4) . . ?
C30 N8 B1 131.3(5) . . ?
N3 C19 Fe2 173.2(4) . . ?
C3 C2 C1 119.6(4) . . ?
N1 C5 C4 123.0(4) . . ?
N1 C5 C6 114.5(4) . . ?
C4 C5 C6 122.3(5) . . ?
C3 C4 C5 118.7(5) . . ?
N4 C20 Fe2 177.6(4) . . ?
C23 C22 N10 109.2(5) . . ?
C2 C3 C4 119.5(5) . . ?
N9 C32 C33 124.0(5) . . ?
N9 C32 C31 107.8(6) . . ?
C31 C32 C33 128.2(5) . . ?
C22 C23 C24 107.0(6) . . ?
N5 C21 Fe2 176.9(5) . . ?
N2 C6 C5 109.0(4) . . ?
N7 C28 C29 122.6(6) . . ?
N7 C28 C27 108.7(6) . . ?
C27 C28 C29 128.7(6) . . ?
C18 C18 N2 109.6(4) 2_656 . ?
N8 C30 C31 108.6(5) . . ?
N6 C26 C27 107.9(6) . . ?
C30 C31 C32 107.3(5) . . ?
C26 C27 C28 107.3(6) . . ?
N10 B1 N6 107.8(4) . . ?
N10 B1 N8 109.7(4) . . ?
N6 B1 N8 107.0(6) . . ?
N2 C7 C8A 116.9(6) . . ?
C8 C7 N2 116.1(8) . . ?
C8A C9A C10A 120.0 . . ?
C9A C8A C7 116.1(5) . . ?
C9A C8A C17A 120.0 . . ?
C17A C8A C7 123.9(5) . . ?
C16A C17A C8A 120.0 . . ?
C17A C16A C15A 120.0 . . ?
C16A C15A C14A 120.0 . . ?
C10A C15A C16A 120.0 . . ?
C10A C15A C14A 120.0 . . ?
C15A C10A C9A 120.0 . . ?
C15A C10A C11A 120.0 . . ?
C11A C10A C9A 120.0 . . ?
C12A C11A C10A 120.0 . . ?
C11A C12A C13A 120.0 . . ?
C14A C13A C12A 120.0 . . ?
C13A C14A C15A 120.0 . . ?
C8 C17 C16 120.0 . . ?
C17 C8 C7 116.1(9) . . ?
C17 C8 C9 120.0 . . ?
C9 C8 C7 123.9(9) . . ?
C10 C9 C8 120.0 . . ?
C9 C10 C11 120.0 . . ?
C10 C11 C12 120.0 . . ?
C16 C11 C10 120.0 . . ?
C16 C11 C12 120.0 . . ?
C11 C16 C17 120.0 . . ?
C15 C16 C17 120.0 . . ?
C15 C16 C11 120.0 . . ?
C14 C15 C16 120.0 . . ?
C15 C14 C13 120.0 . . ?
C12 C13 C14 120.0 . . ?
C13 C12 C11 120.0 . . ?

loop_
_geom_bond_atom_site_label_1
_geom_bond_atom_site_label_2
_geom_bond_distance
_geom_bond_site_symmetry_2
_geom_bond_publ_flag
Fe1 N3 1.936(4) 2_656 ?
Fe1 N3 1.936(4) . ?
Fe1 N1 1.987(3) 2_656 ?
Fe1 N1 1.987(3) . ?
Fe1 N2 2.053(4) 2_656 ?
Fe1 N2 2.053(4) . ?
Fe2 N11 2.006(4) . ?
Fe2 N9 2.012(4) . ?
Fe2 N7 2.032(4) . ?
Fe2 C19 1.920(5) . ?
Fe2 C20 1.918(5) . ?
Fe2 C21 1.916(7) . ?
N3 C19 1.148(5) . ?
N1 C1 1.355(5) . ?
N1 C5 1.334(6) . ?
N11 N10 1.387(5) . ?
N11 C24 1.340(6) . ?
N10 C22 1.353(7) . ?
N10 B1 1.499(8) . ?
N2 C6 1.481(7) . ?
N2 C18 1.507(6) . ?
N2 C7 1.519(5) . ?
N9 N8 1.359(6) . ?
N9 C32 1.344(6) . ?
N7 N6 1.380(6) . ?
N7 C28 1.331(7) . ?
C24 C25 1.448(7) . ?
C24 C23 1.402(7) . ?
C1 C2 1.391(7) . ?
N6 C26 1.326(7) . ?
N6 B1 1.517(9) . ?
N8 C30 1.326(6) . ?
N8 B1 1.541(7) . ?
N4 C20 1.142(6) . ?
C2 C3 1.358(8) . ?
C5 C4 1.388(7) . ?
C5 C6 1.498(6) . ?
C4 C3 1.365(7) . ?
C22 C23 1.320(8) . ?
C32 C33 1.483(9) . ?
C32 C31 1.382(8) . ?
C21 N5 1.161(8) . ?
C28 C29 1.500(9) . ?
C28 C27 1.375(9) . ?
C18 C18 1.490(13) 2_656 ?
C30 C31 1.337(9) . ?
C26 C27 1.357(10) . ?
C7 C8A 1.558(7) . ?
C7 C8 1.517(10) . ?
C9A C8A 1.3900 . ?
C9A C10A 1.3900 . ?
C8A C17A 1.3900 . ?
C17A C16A 1.3900 . ?
C16A C15A 1.3900 . ?
C15A C10A 1.3900 . ?
C15A C14A 1.3900 . ?
C10A C11A 1.3900 . ?
C11A C12A 1.3900 . ?
C12A C13A 1.3900 . ?
C13A C14A 1.3900 . ?
C17 C8 1.3900 . ?
C17 C16 1.3900 . ?
C8 C9 1.3900 . ?
C9 C10 1.3900 . ?
C10 C11 1.3900 . ?
C11 C16 1.3900 . ?
C11 C12 1.3900 . ?
C16 C15 1.3900 . ?
C15 C14 1.3900 . ?
C14 C13 1.3900 . ?
C13 C12 1.3900 . ?

loop_
_smtbx_masks_void_nr
_smtbx_masks_void_average_x
_smtbx_masks_void_average_y
_smtbx_masks_void_average_z
_smtbx_masks_void_volume
_smtbx_masks_void_count_electrons
_smtbx_masks_void_content
1 0.000 0.500 -0.965 1198.0 281.4 1.5CH3OH,1CH2Cl2
2 0.500 0.000 -0.679 1198.0 281.4 1.5CH3OH,1CH2Cl2
